data_1537511
loop_
_publ_author_name
'Keve, E.T.'
'Abrahams, S.C.'
'Bernstein, J.L.'

_publ_section_title
;
 Ferroelectric Paraelastic Paramagnetic Barium Cobalt Fluoride, Ba Co F4,
 Crystal Structure
;
_journal_name_full 'Journal of Chemical Physics'
_journal_page_first 3279
_journal_page_last 3287
_journal_volume 53
_journal_year 1970
_chemical_formula_sum 'Ba Co F4'
_space_group_IT_number 36
_symmetry_space_group_name_Hall 'A -2 2a'
_symmetry_space_group_name_H-M 'A 21 a m'
_cell_angle_alpha 90
_cell_angle_beta 90
_cell_angle_gamma 90
_cell_formula_units_Z 4
_cell_length_a 5.8519
_cell_length_b 14.628
_cell_length_c 4.2102
_cell_volume 360.400
_citation_journal_id_ASTM JCPSA6
_cod_data_source_file Keve_JCPSA6_1970_1067.cif
_cod_data_source_block Ba1Co1F4
_cod_original_cell_volume 360.3998
_cod_original_sg_symbol_Hall 'C 2c -2 (z,y,-x)'
_cod_original_formula_sum 'Ba1 Co1 F4'
_cod_database_code 1537511

loop_
_symmetry_equiv_pos_as_xyz
x,y,z
x+1/2,-y,-z
x,y,-z
x+1/2,-y,z
x,y+1/2,z+1/2
x+1/2,-y+1/2,-z+1/2
x,y+1/2,-z+1/2
x+1/2,-y+1/2,z+1/2

loop_
_atom_site_label
_atom_site_type_symbol
_atom_site_fract_x
_atom_site_fract_y
_atom_site_fract_z
_atom_site_occupancy
_atom_site_U_iso_or_equiv
F3 F-1 0.3207 0.4718 0 1 0.0
Co1 Co+2 0 0.41274 0 1 0.0
F4 F-1 0.0112 0.4206 0.5 1 0.0
F2 F-1 -0.2729 0.3336 0 1 0.0
F1 F-1 0.1981 0.3018 0 1 0.0
Ba1 Ba+2 0.4605 0.35216 0.5 1 0.0
